data_7005302
loop_
_publ_author_name
'Price, Jason R.'
'Lan, Yanhua'
'Brooker, Sally'

_publ_section_title
;
 Pyridazine-bridged copper(I) complexes of bis-bidentate ligands:
 tetranuclear [2 x 2] grid versus dinuclear side-by-side architectures
 as a function of ligand substituents.
;
_journal_issue 18
_journal_name_full 'Dalton transactions (Cambridge, England : 2003)'
_journal_page_first 1807
_journal_page_last 1820
_journal_paper_doi 10.1039/B700503B
_journal_year 2007
_chemical_formula_moiety 'C72 H40 Cl16 Cu4 N16'
_chemical_formula_sum 'C72 H40 Cl16 Cu4 N16'
_chemical_formula_weight 1950.56
_chemical_name_systematic
;
?
;
_space_group_IT_number 13
_symmetry_cell_setting monoclinic
_symmetry_space_group_name_Hall '-P 2yac'
_symmetry_space_group_name_H-M 'P 1 2/n 1'
_atom_sites_solution_hydrogens geom
_atom_sites_solution_primary direct
_atom_sites_solution_secondary difmap
_audit_creation_method SHELXL-97
_cell_angle_alpha 90.00
_cell_angle_beta 93.697(2)
_cell_angle_gamma 90.00
_cell_formula_units_Z 2
_cell_length_a 20.4033(7)
_cell_length_b 13.4597(4)
_cell_length_c 21.0965(7)
_cell_measurement_temperature 83(2)
_cell_volume 5781.5(3)
_computing_structure_refinement 'SHELXL-97 (Sheldrick, 1997)'
_computing_structure_solution 'SHELXS-97 (Sheldrick, 1990)'
_diffrn_ambient_temperature 83(2)
_diffrn_measured_fraction_theta_full 1.000
_diffrn_measured_fraction_theta_max 1.000
_diffrn_measurement_device_type 'Bruker Kappa Apex II area detector'
_diffrn_measurement_method '\f and \w scans'
_diffrn_radiation_monochromator graphite
_diffrn_radiation_source 'fine-focus sealed tube'
_diffrn_radiation_type MoK\a
_diffrn_radiation_wavelength 0.71073
_diffrn_reflns_av_R_equivalents 0.0609
_diffrn_reflns_av_sigmaI/netI 0.0403
_diffrn_reflns_limit_h_max 25
_diffrn_reflns_limit_h_min -25
_diffrn_reflns_limit_k_max 16
_diffrn_reflns_limit_k_min -16
_diffrn_reflns_limit_l_max 26
_diffrn_reflns_limit_l_min -26
_diffrn_reflns_number 111556
_diffrn_reflns_theta_full 26.00
_diffrn_reflns_theta_max 26.00
_diffrn_reflns_theta_min 1.35
_exptl_absorpt_coefficient_mu 1.132
_exptl_absorpt_correction_T_max 1
_exptl_absorpt_correction_T_min 0.787
_exptl_absorpt_correction_type multi-scan
_exptl_absorpt_process_details 'SCALE (Bruker, 2004)'
_exptl_crystal_colour red-black
_exptl_crystal_density_diffrn 1.120
_exptl_crystal_density_method 'not measured'
_exptl_crystal_description 'rectangular prism'
_exptl_crystal_F_000 1944
_exptl_crystal_size_max 0.24
_exptl_crystal_size_mid 0.12
_exptl_crystal_size_min 0.06
_refine_diff_density_max 0.850
_refine_diff_density_min -0.631
_refine_diff_density_rms 0.082
_refine_ls_extinction_method none
_refine_ls_goodness_of_fit_ref 1.050
_refine_ls_hydrogen_treatment constr
_refine_ls_matrix_type full
_refine_ls_number_parameters 487
_refine_ls_number_reflns 11361
_refine_ls_number_restraints 0
_refine_ls_restrained_S_all 1.050
_refine_ls_R_factor_all 0.0777
_refine_ls_R_factor_gt 0.0519
_refine_ls_shift/su_max 0.001
_refine_ls_shift/su_mean 0.000
_refine_ls_structure_factor_coef Fsqd
_refine_ls_weighting_details 'calc w=1/[\s^2^(Fo^2^)+(0.0887P)^2^+0.0000P] where P=(Fo^2^+2Fc^2^)/3'
_refine_ls_weighting_scheme calc
_refine_ls_wR_factor_gt 0.1418
_refine_ls_wR_factor_ref 0.1511
_reflns_number_gt 7918
_reflns_number_total 11361
_reflns_threshold_expression >2sigma(I)
_cod_data_source_file B700503B.txt
_cod_data_source_block jrp114cus
_cod_original_sg_symbol_H-M 'P 2/n'
_cod_database_code 7005302

loop_
_symmetry_equiv_pos_as_xyz
'x, y, z'
'-x+1/2, y, -z+1/2'
'-x, -y, -z'
'x-1/2, -y, z-1/2'

loop_
_atom_site_label
_atom_site_type_symbol
_atom_site_fract_x
_atom_site_fract_y
_atom_site_fract_z
_atom_site_U_iso_or_equiv
_atom_site_adp_type
_atom_site_occupancy
_atom_site_symmetry_multiplicity
_atom_site_calc_flag
_atom_site_refinement_flags
_atom_site_disorder_assembly
_atom_site_disorder_group
Cu1 Cu 0.301314(19) 0.45272(3) 0.138225(18) 0.02949(12) Uani 1 1 d . . .
Cu2 Cu 0.36699(2) 0.44944(3) 0.305633(17) 0.02904(12) Uani 1 1 d . . .
N1 N 0.32516(12) 0.33231(18) 0.19019(12) 0.0294(6) Uani 1 1 d . . .
N2 N 0.34648(13) 0.33196(18) 0.25166(12) 0.0288(6) Uani 1 1 d . . .
C2 C 0.36103(18) 0.2434(2) 0.28025(16) 0.0382(8) Uani 1 1 d . . .
C3 C 0.3542(2) 0.1534(3) 0.2493(2) 0.0597(12) Uani 1 1 d . . .
H3 H 0.3638 0.0926 0.2708 0.072 Uiso 1 1 calc R . .
C4 C 0.3331(2) 0.1550(3) 0.18631(19) 0.0543(11) Uani 1 1 d . . .
H4 H 0.3279 0.0952 0.1626 0.065 Uiso 1 1 calc R . .
C5 C 0.31946(16) 0.2466(2) 0.15815(16) 0.0336(8) Uani 1 1 d . . .
C6 C 0.29765(15) 0.2600(2) 0.09090(15) 0.0325(7) Uani 1 1 d . . .
H6 H 0.2968 0.2050 0.0627 0.039 Uiso 1 1 calc R . .
N3 N 0.28004(13) 0.34455(19) 0.07075(12) 0.0296(6) Uani 1 1 d . . .
C8 C 0.25511(16) 0.3548(2) 0.00750(15) 0.0327(7) Uani 1 1 d . . .
C9 C 0.26623(16) 0.4479(2) -0.02261(16) 0.0352(8) Uani 1 1 d . . .
H9 H 0.2885 0.5004 -0.0001 0.042 Uiso 1 1 calc R . .
C10 C 0.24365(19) 0.4595(3) -0.08528(17) 0.0424(9) Uani 1 1 d . . .
Cl1 Cl 0.25781(5) 0.56718(8) -0.12422(5) 0.0524(3) Uani 1 1 d . . .
C11 C 0.20786(19) 0.3834(3) -0.11862(18) 0.0503(10) Uani 1 1 d . . .
H11 H 0.1928 0.3916 -0.1618 0.060 Uiso 1 1 calc R . .
C12 C 0.19580(19) 0.2979(3) -0.08655(18) 0.0493(10) Uani 1 1 d . . .
Cl2 Cl 0.14742(6) 0.20629(8) -0.12576(5) 0.0652(3) Uani 1 1 d . . .
C13 C 0.21890(16) 0.2797(3) -0.02520(16) 0.0373(8) Uani 1 1 d . . .
H13 H 0.2107 0.2180 -0.0053 0.045 Uiso 1 1 calc R . .
C16 C 0.38574(18) 0.2541(2) 0.34752(17) 0.0409(9) Uani 1 1 d . . .
H16 H 0.3963 0.1976 0.3731 0.049 Uiso 1 1 calc R . .
N4 N 0.39238(13) 0.34258(19) 0.37004(12) 0.0336(6) Uani 1 1 d . . .
C18 C 0.41710(17) 0.3550(3) 0.43406(16) 0.0389(8) Uani 1 1 d . . .
C19 C 0.40154(17) 0.4438(2) 0.46417(16) 0.0366(8) Uani 1 1 d . . .
H19 H 0.3756 0.4929 0.4420 0.044 Uiso 1 1 calc R . .
C20 C 0.42425(18) 0.4592(3) 0.52631(17) 0.0427(9) Uani 1 1 d . . .
Cl3 Cl 0.40526(5) 0.56754(7) 0.56373(5) 0.0509(3) Uani 1 1 d . . .
C21 C 0.46409(19) 0.3902(3) 0.55836(17) 0.0463(9) Uani 1 1 d . . .
H21 H 0.4793 0.4011 0.6013 0.056 Uiso 1 1 calc R . .
C22 C 0.4817(2) 0.3041(3) 0.52655(19) 0.0530(10) Uani 1 1 d . . .
Cl4 Cl 0.53307(7) 0.21992(10) 0.56583(5) 0.0806(4) Uani 1 1 d . . .
C23 C 0.45796(19) 0.2856(3) 0.46568(17) 0.0447(9) Uani 1 1 d . . .
H23 H 0.4692 0.2258 0.4450 0.054 Uiso 1 1 calc R . .
N31 N 0.24600(13) 0.56972(18) 0.15797(12) 0.0279(6) Uani 1 1 d . . .
N32 N 0.18520(13) 0.56733(17) 0.17665(11) 0.0267(6) Uani 1 1 d . . .
C32 C 0.15268(17) 0.6552(2) 0.18338(15) 0.0335(8) Uani 1 1 d . . .
C33 C 0.18057(18) 0.7464(2) 0.17430(17) 0.0400(8) Uani 1 1 d . . .
H33 H 0.1567 0.8060 0.1801 0.048 Uiso 1 1 calc R . .
C34 C 0.24430(18) 0.7488(2) 0.15651(17) 0.0415(8) Uani 1 1 d . . .
H34 H 0.2663 0.8100 0.1509 0.050 Uiso 1 1 calc R . .
C35 C 0.27528(16) 0.6592(2) 0.14715(15) 0.0319(7) Uani 1 1 d . . .
C36 C 0.34155(17) 0.6499(2) 0.12608(18) 0.0411(9) Uani 1 1 d . . .
H36 H 0.3659 0.7076 0.1168 0.049 Uiso 1 1 calc R . .
N33 N 0.36686(14) 0.56361(19) 0.12005(13) 0.0336(6) Uani 1 1 d . . .
C38 C 0.43211(18) 0.5535(3) 0.10012(16) 0.0398(8) Uani 1 1 d . . .
C39 C 0.46686(17) 0.6317(3) 0.07345(16) 0.0438(9) Uani 1 1 d . . .
H39 H 0.4469 0.6948 0.0661 0.053 Uiso 1 1 calc R . .
C40 C 0.5296(2) 0.6148(4) 0.05849(19) 0.0625(13) Uani 1 1 d . . .
Cl31 Cl 0.57317(6) 0.70973(12) 0.02518(6) 0.0839(4) Uani 1 1 d . . .
C41 C 0.5608(2) 0.5244(5) 0.0672(2) 0.0693(15) Uani 1 1 d . . .
H41 H 0.6049 0.5151 0.0564 0.083 Uiso 1 1 calc R . .
C42 C 0.5256(2) 0.4480(4) 0.0922(2) 0.0610(13) Uani 1 1 d . . .
Cl32 Cl 0.56230(6) 0.33252(11) 0.10285(7) 0.0944(5) Uani 1 1 d . . .
C43 C 0.46183(19) 0.4604(3) 0.10934(19) 0.0494(10) Uani 1 1 d . . .
H43 H 0.4387 0.4069 0.1270 0.059 Uiso 1 1 calc R . .
C46 C 0.08568(17) 0.6432(2) 0.20201(15) 0.0327(7) Uani 1 1 d . . .
H46 H 0.0579 0.6993 0.2058 0.039 Uiso 1 1 calc R . .
N34 N 0.06491(13) 0.55513(18) 0.21328(11) 0.0283(6) Uani 1 1 d . . .
C48 C -0.00102(17) 0.5414(2) 0.23171(15) 0.0326(7) Uani 1 1 d . . .
C49 C -0.03660(17) 0.6160(3) 0.25752(15) 0.0367(8) Uani 1 1 d . . .
H49 H -0.0180 0.6800 0.2648 0.044 Uiso 1 1 calc R . .
C50 C -0.10098(18) 0.5955(3) 0.27283(17) 0.0457(9) Uani 1 1 d . . .
Cl33 Cl -0.14754(5) 0.68736(9) 0.30513(5) 0.0640(3) Uani 1 1 d . . .
C51 C -0.12986(19) 0.5038(3) 0.26223(17) 0.0491(10) Uani 1 1 d . . .
H51 H -0.1741 0.4917 0.2716 0.059 Uiso 1 1 calc R . .
C52 C -0.0910(2) 0.4284(3) 0.23693(17) 0.0443(9) Uani 1 1 d . . .
Cl34 Cl -0.12597(6) 0.31262(8) 0.22523(6) 0.0675(3) Uani 1 1 d . . .
C53 C -0.02810(17) 0.4456(3) 0.22279(16) 0.0374(8) Uani 1 1 d . . .
H53 H -0.0024 0.3934 0.2070 0.045 Uiso 1 1 calc R . .

loop_
_atom_site_aniso_label
_atom_site_aniso_U_11
_atom_site_aniso_U_22
_atom_site_aniso_U_33
_atom_site_aniso_U_23
_atom_site_aniso_U_13
_atom_site_aniso_U_12
Cu1 0.0347(2) 0.0229(2) 0.0310(2) -0.00230(15) 0.00252(17) 0.00421(16)
Cu2 0.0374(2) 0.0212(2) 0.0285(2) -0.00071(15) 0.00214(17) -0.00118(16)
N1 0.0264(14) 0.0266(13) 0.0345(15) -0.0024(11) -0.0026(12) 0.0016(11)
N2 0.0340(15) 0.0225(13) 0.0293(15) 0.0010(11) -0.0017(12) -0.0016(11)
C2 0.051(2) 0.0245(16) 0.0380(19) 0.0047(14) -0.0088(16) -0.0002(15)
C3 0.087(3) 0.0259(18) 0.062(3) 0.0056(18) -0.024(2) 0.003(2)
C4 0.074(3) 0.0262(18) 0.059(3) -0.0103(17) -0.024(2) 0.0086(18)
C5 0.0310(18) 0.0300(17) 0.0396(19) -0.0027(14) -0.0002(15) -0.0008(14)
C6 0.0273(17) 0.0340(18) 0.0361(19) -0.0090(14) 0.0023(14) 0.0032(14)
N3 0.0266(14) 0.0340(15) 0.0285(14) -0.0075(11) 0.0038(12) 0.0010(12)
C8 0.0315(18) 0.0340(17) 0.0325(18) -0.0106(14) 0.0019(15) 0.0057(14)
C9 0.0301(18) 0.0424(19) 0.0333(19) -0.0049(15) 0.0050(15) 0.0107(15)
C10 0.045(2) 0.050(2) 0.032(2) 0.0008(16) 0.0050(17) 0.0082(18)
Cl1 0.0564(6) 0.0603(6) 0.0416(5) 0.0096(4) 0.0111(5) 0.0078(5)
C11 0.040(2) 0.082(3) 0.029(2) -0.006(2) 0.0011(16) 0.000(2)
C12 0.046(2) 0.062(3) 0.040(2) -0.0223(19) 0.0014(18) 0.0064(19)
Cl2 0.0718(7) 0.0656(7) 0.0550(6) -0.0216(5) -0.0205(5) -0.0043(6)
C13 0.0341(19) 0.0397(18) 0.0371(19) -0.0133(15) -0.0060(15) 0.0105(15)
C16 0.050(2) 0.0264(17) 0.045(2) 0.0100(15) -0.0100(17) -0.0020(16)
N4 0.0348(16) 0.0339(15) 0.0320(15) 0.0039(12) -0.0002(12) -0.0039(12)
C18 0.036(2) 0.0408(19) 0.039(2) 0.0052(16) 0.0004(16) -0.0085(16)
C19 0.039(2) 0.0356(18) 0.0353(19) 0.0042(15) 0.0038(16) -0.0081(15)
C20 0.0316(19) 0.062(2) 0.036(2) -0.0013(17) 0.0103(16) -0.0135(17)
Cl3 0.0571(6) 0.0523(6) 0.0438(5) -0.0104(4) 0.0078(5) -0.0109(5)
C21 0.052(2) 0.053(2) 0.033(2) 0.0055(17) -0.0002(18) -0.0046(19)
C22 0.052(3) 0.056(2) 0.049(2) 0.0139(19) -0.0120(19) -0.001(2)
Cl4 0.0946(9) 0.0863(9) 0.0561(7) -0.0011(6) -0.0322(6) 0.0348(7)
C23 0.049(2) 0.045(2) 0.040(2) 0.0059(16) 0.0051(18) 0.0084(18)
N31 0.0324(15) 0.0237(13) 0.0276(14) -0.0030(10) 0.0010(12) 0.0020(11)
N32 0.0357(16) 0.0234(13) 0.0210(13) -0.0020(10) 0.0010(11) 0.0020(11)
C32 0.042(2) 0.0279(16) 0.0305(18) -0.0046(13) 0.0026(15) 0.0053(15)
C33 0.048(2) 0.0241(16) 0.049(2) -0.0011(15) 0.0109(18) 0.0078(15)
C34 0.044(2) 0.0288(18) 0.052(2) -0.0008(15) 0.0042(17) -0.0021(16)
C35 0.0344(19) 0.0271(16) 0.0349(18) -0.0036(13) 0.0080(15) -0.0022(14)
C36 0.037(2) 0.0284(17) 0.059(2) -0.0095(16) 0.0090(18) -0.0126(15)
N33 0.0333(16) 0.0334(15) 0.0341(16) -0.0007(12) 0.0017(12) 0.0000(12)
C38 0.037(2) 0.051(2) 0.0309(19) -0.0110(16) -0.0024(15) 0.0004(17)
C39 0.030(2) 0.064(2) 0.037(2) -0.0066(18) 0.0042(16) -0.0053(18)
C40 0.041(3) 0.110(4) 0.036(2) -0.007(2) 0.0014(19) -0.023(3)
Cl31 0.0453(6) 0.1463(13) 0.0618(7) 0.0014(7) 0.0157(6) -0.0312(7)
C41 0.035(2) 0.130(5) 0.043(3) -0.031(3) -0.002(2) 0.009(3)
C42 0.039(2) 0.080(3) 0.061(3) -0.033(2) -0.015(2) 0.017(2)
Cl32 0.0681(8) 0.1107(11) 0.0998(10) -0.0534(8) -0.0289(7) 0.0484(8)
C43 0.034(2) 0.060(3) 0.053(2) -0.0139(19) -0.0064(18) 0.0117(18)
C46 0.037(2) 0.0316(17) 0.0302(18) -0.0040(14) 0.0056(15) 0.0016(15)
N34 0.0360(16) 0.0268(13) 0.0219(13) 0.0028(10) 0.0000(12) 0.0039(12)
C48 0.0373(19) 0.0380(18) 0.0227(16) 0.0081(13) 0.0038(14) 0.0028(15)
C49 0.036(2) 0.0425(19) 0.0317(19) 0.0027(15) 0.0052(15) 0.0048(16)
C50 0.036(2) 0.063(3) 0.039(2) 0.0057(18) 0.0079(17) 0.0028(19)
Cl33 0.0474(6) 0.0843(8) 0.0626(7) -0.0031(6) 0.0223(5) 0.0167(6)
C51 0.038(2) 0.071(3) 0.039(2) 0.0150(19) 0.0099(18) -0.003(2)
C52 0.057(3) 0.041(2) 0.034(2) 0.0081(15) -0.0042(18) -0.0139(18)
Cl34 0.0675(7) 0.0609(7) 0.0727(8) 0.0162(5) -0.0055(6) -0.0288(6)
C53 0.035(2) 0.043(2) 0.0338(19) 0.0099(15) -0.0017(15) 0.0009(16)

loop_
_atom_type_symbol
_atom_type_description
_atom_type_scat_dispersion_real
_atom_type_scat_dispersion_imag
_atom_type_scat_source
C C 0.0033 0.0016 'International Tables Vol C Tables 4.2.6.8 and 6.1.1.4'
H H 0.0000 0.0000 'International Tables Vol C Tables 4.2.6.8 and 6.1.1.4'
N N 0.0061 0.0033 'International Tables Vol C Tables 4.2.6.8 and 6.1.1.4'
O O 0.0106 0.0060 'International Tables Vol C Tables 4.2.6.8 and 6.1.1.4'
F F 0.0171 0.0103 'International Tables Vol C Tables 4.2.6.8 and 6.1.1.4'
P P 0.1023 0.0942 'International Tables Vol C Tables 4.2.6.8 and 6.1.1.4'
Cl Cl 0.1484 0.1585 'International Tables Vol C Tables 4.2.6.8 and 6.1.1.4'
Cu Cu 0.3201 1.2651 'International Tables Vol C Tables 4.2.6.8 and 6.1.1.4'

loop_
_geom_angle_atom_site_label_1
_geom_angle_atom_site_label_2
_geom_angle_atom_site_label_3
_geom_angle
_geom_angle_site_symmetry_1
_geom_angle_site_symmetry_3
_geom_angle_publ_flag
N31 Cu1 N1 130.22(10) . . y
N31 Cu1 N33 81.35(11) . . y
N1 Cu1 N33 123.53(11) . . y
N31 Cu1 N3 127.15(11) . . y
N1 Cu1 N3 80.74(11) . . y
N33 Cu1 N3 119.61(10) . . y
N32 Cu2 N2 131.28(11) 2 . y
N32 Cu2 N4 124.48(11) 2 . y
N2 Cu2 N4 81.59(11) . . y
N32 Cu2 N34 81.86(11) 2 2 y
N2 Cu2 N34 124.40(10) . 2 y
N4 Cu2 N34 118.53(11) . 2 y
C5 N1 N2 119.8(3) . . ?
C5 N1 Cu1 114.3(2) . . ?
N2 N1 Cu1 125.84(18) . . ?
N1 N2 C2 118.7(2) . . ?
N1 N2 Cu2 126.69(18) . . ?
C2 N2 Cu2 114.4(2) . . ?
N2 C2 C3 123.2(3) . . ?
N2 C2 C16 113.0(3) . . ?
C3 C2 C16 123.8(3) . . ?
C4 C3 C2 117.4(3) . . ?
C4 C3 H3 121.3 . . ?
C2 C3 H3 121.3 . . ?
C3 C4 C5 118.1(3) . . ?
C3 C4 H4 120.9 . . ?
C5 C4 H4 120.9 . . ?
N1 C5 C4 122.7(3) . . ?
N1 C5 C6 113.1(3) . . ?
C4 C5 C6 124.2(3) . . ?
N3 C6 C5 119.9(3) . . ?
N3 C6 H6 120.0 . . ?
C5 C6 H6 120.0 . . ?
C6 N3 C8 119.2(3) . . ?
C6 N3 Cu1 111.2(2) . . ?
C8 N3 Cu1 129.3(2) . . ?
N3 C8 C13 122.8(3) . . ?
N3 C8 C9 116.8(3) . . ?
C13 C8 C9 120.4(3) . . ?
C10 C9 C8 118.1(3) . . ?
C10 C9 H9 120.9 . . ?
C8 C9 H9 120.9 . . ?
C9 C10 C11 121.6(3) . . ?
C9 C10 Cl1 120.1(3) . . ?
C11 C10 Cl1 118.3(3) . . ?
C12 C11 C10 117.8(3) . . ?
C12 C11 H11 121.1 . . ?
C10 C11 H11 121.1 . . ?
C11 C12 C13 123.8(4) . . ?
C11 C12 Cl2 118.2(3) . . ?
C13 C12 Cl2 118.0(3) . . ?
C12 C13 C8 118.2(4) . . ?
C12 C13 H13 120.9 . . ?
C8 C13 H13 120.9 . . ?
N4 C16 C2 117.7(3) . . ?
N4 C16 H16 121.1 . . ?
C2 C16 H16 121.1 . . ?
C16 N4 C18 118.9(3) . . ?
C16 N4 Cu2 113.2(2) . . ?
C18 N4 Cu2 127.9(2) . . ?
C23 C18 C19 120.1(3) . . ?
C23 C18 N4 122.7(3) . . ?
C19 C18 N4 117.1(3) . . ?
C20 C19 C18 119.2(3) . . ?
C20 C19 H19 120.4 . . ?
C18 C19 H19 120.4 . . ?
C19 C20 C21 121.1(4) . . ?
C19 C20 Cl3 119.6(3) . . ?
C21 C20 Cl3 119.3(3) . . ?
C20 C21 C22 118.9(4) . . ?
C20 C21 H21 120.5 . . ?
C22 C21 H21 120.5 . . ?
C23 C22 C21 121.1(4) . . ?
C23 C22 Cl4 120.1(3) . . ?
C21 C22 Cl4 118.8(3) . . ?
C22 C23 C18 119.5(4) . . ?
C22 C23 H23 120.2 . . ?
C18 C23 H23 120.2 . . ?
N32 N31 C35 119.8(2) . . ?
N32 N31 Cu1 126.52(18) . . ?
C35 N31 Cu1 113.6(2) . . ?
N31 N32 C32 118.7(2) . . ?
N31 N32 Cu2 127.33(18) . 2 ?
C32 N32 Cu2 114.0(2) . 2 ?
N32 C32 C33 123.4(3) . . ?
N32 C32 C46 113.8(3) . . ?
C33 C32 C46 122.8(3) . . ?
C32 C33 C34 117.8(3) . . ?
C32 C33 H33 121.1 . . ?
C34 C33 H33 121.1 . . ?
C33 C34 C35 117.9(3) . . ?
C33 C34 H34 121.1 . . ?
C35 C34 H34 121.1 . . ?
N31 C35 C34 122.3(3) . . ?
N31 C35 C36 113.5(3) . . ?
C34 C35 C36 124.1(3) . . ?
N33 C36 C35 119.8(3) . . ?
N33 C36 H36 120.1 . . ?
C35 C36 H36 120.1 . . ?
C36 N33 C38 120.4(3) . . ?
C36 N33 Cu1 111.6(2) . . ?
C38 N33 Cu1 128.0(2) . . ?
C43 C38 C39 120.0(4) . . ?
C43 C38 N33 116.6(3) . . ?
C39 C38 N33 123.3(3) . . ?
C40 C39 C38 118.3(4) . . ?
C40 C39 H39 120.8 . . ?
C38 C39 H39 120.8 . . ?
C39 C40 C41 123.4(4) . . ?
C39 C40 Cl31 119.2(4) . . ?
C41 C40 Cl31 117.4(4) . . ?
C42 C41 C40 117.5(4) . . ?
C42 C41 H41 121.3 . . ?
C40 C41 H41 121.3 . . ?
C41 C42 C43 122.2(4) . . ?
C41 C42 Cl32 119.1(4) . . ?
C43 C42 Cl32 118.7(4) . . ?
C42 C43 C38 118.5(4) . . ?
C42 C43 H43 120.7 . . ?
C38 C43 H43 120.7 . . ?
N34 C46 C32 118.6(3) . . ?
N34 C46 H46 120.7 . . ?
C32 C46 H46 120.7 . . ?
C46 N34 C48 119.6(3) . . ?
C46 N34 Cu2 111.7(2) . 2 ?
C48 N34 Cu2 128.5(2) . 2 ?
C49 C48 C53 120.6(3) . . ?
C49 C48 N34 122.8(3) . . ?
C53 C48 N34 116.6(3) . . ?
C48 C49 C50 118.4(3) . . ?
C48 C49 H49 120.8 . . ?
C50 C49 H49 120.8 . . ?
C51 C50 C49 122.4(4) . . ?
C51 C50 Cl33 117.7(3) . . ?
C49 C50 Cl33 119.9(3) . . ?
C50 C51 C52 117.3(3) . . ?
C50 C51 H51 121.3 . . ?
C52 C51 H51 121.3 . . ?
C53 C52 C51 121.6(3) . . ?
C53 C52 Cl34 120.7(3) . . ?
C51 C52 Cl34 117.7(3) . . ?
C52 C53 C48 119.6(3) . . ?
C52 C53 H53 120.2 . . ?
C48 C53 H53 120.2 . . ?

loop_
_geom_bond_atom_site_label_1
_geom_bond_atom_site_label_2
_geom_bond_distance
_geom_bond_site_symmetry_2
_geom_bond_publ_flag
Cu1 N31 1.997(2) . y
Cu1 N1 1.999(3) . y
Cu1 N33 2.056(3) . y
Cu1 N3 2.063(2) . y
Cu2 N32 1.960(2) 2 y
Cu2 N2 1.977(2) . y
Cu2 N4 2.023(3) . y
Cu2 N34 2.046(3) 2 y
N1 C5 1.339(4) . ?
N1 N2 1.341(4) . ?
N2 C2 1.360(4) . ?
C2 C3 1.379(5) . ?
C2 C16 1.482(5) . ?
C3 C4 1.370(5) . ?
C3 H3 0.9500 . ?
C4 C5 1.388(5) . ?
C4 H4 0.9500 . ?
C5 C6 1.471(5) . ?
C6 N3 1.259(4) . ?
C6 H6 0.9500 . ?
N3 C8 1.404(4) . ?
C8 C13 1.407(4) . ?
C8 C9 1.430(5) . ?
C9 C10 1.381(5) . ?
C9 H9 0.9500 . ?
C10 C11 1.418(5) . ?
C10 Cl1 1.700(4) . ?
C11 C12 1.365(6) . ?
C11 H11 0.9500 . ?
C12 C13 1.371(5) . ?
C12 Cl2 1.753(4) . ?
C13 H13 0.9500 . ?
C16 N4 1.286(4) . ?
C16 H16 0.9500 . ?
N4 C18 1.421(4) . ?
C18 C23 1.393(5) . ?
C18 C19 1.400(5) . ?
C19 C20 1.378(5) . ?
C19 H19 0.9500 . ?
C20 C21 1.382(5) . ?
C20 Cl3 1.715(4) . ?
C21 C22 1.398(5) . ?
C21 H21 0.9500 . ?
C22 C23 1.366(5) . ?
C22 Cl4 1.720(4) . ?
C23 H23 0.9500 . ?
N31 N32 1.326(4) . ?
N31 C35 1.370(4) . ?
N32 C32 1.367(4) . ?
N32 Cu2 1.960(3) 2 ?
C32 C33 1.372(5) . ?
C32 C46 1.455(5) . ?
C33 C34 1.377(5) . ?
C33 H33 0.9500 . ?
C34 C35 1.382(4) . ?
C34 H34 0.9500 . ?
C35 C36 1.456(5) . ?
C36 N33 1.280(4) . ?
C36 H36 0.9500 . ?
N33 C38 1.428(4) . ?
C38 C43 1.400(5) . ?
C38 C39 1.407(5) . ?
C39 C40 1.357(6) . ?
C39 H39 0.9500 . ?
C40 C41 1.381(7) . ?
C40 Cl31 1.731(5) . ?
C41 C42 1.378(7) . ?
C41 H41 0.9500 . ?
C42 C43 1.382(6) . ?
C42 Cl32 1.734(5) . ?
C43 H43 0.9500 . ?
C46 N34 1.286(4) . ?
C46 H46 0.9500 . ?
N34 C48 1.436(4) . ?
N34 Cu2 2.046(3) 2 ?
C48 C49 1.372(5) . ?
C48 C53 1.410(5) . ?
C49 C50 1.400(5) . ?
C49 H49 0.9500 . ?
C50 C51 1.380(6) . ?
C50 Cl33 1.726(4) . ?
C51 C52 1.413(5) . ?
C51 H51 0.9500 . ?
C52 C53 1.355(5) . ?
C52 Cl34 1.726(4) . ?
C53 H53 0.9500 . ?

loop_
_geom_torsion_atom_site_label_1
_geom_torsion_atom_site_label_2
_geom_torsion_atom_site_label_3
_geom_torsion_atom_site_label_4
_geom_torsion
_geom_torsion_site_symmetry_1
_geom_torsion_site_symmetry_2
_geom_torsion_site_symmetry_3
_geom_torsion_site_symmetry_4
_geom_torsion_publ_flag
N31 Cu1 N1 C5 134.5(2) . . . . ?
N33 Cu1 N1 C5 -116.6(2) . . . . ?
N3 Cu1 N1 C5 2.9(2) . . . . ?
N31 Cu1 N1 N2 -46.7(3) . . . . ?
N33 Cu1 N1 N2 62.2(3) . . . . ?
N3 Cu1 N1 N2 -178.3(3) . . . . ?
C5 N1 N2 C2 -0.9(4) . . . . ?
Cu1 N1 N2 C2 -179.7(2) . . . . ?
C5 N1 N2 Cu2 173.5(2) . . . . ?
Cu1 N1 N2 Cu2 -5.3(4) . . . . ?
N32 Cu2 N2 N1 53.5(3) 2 . . . ?
N4 Cu2 N2 N1 -177.4(3) . . . . ?
N34 Cu2 N2 N1 -58.4(3) 2 . . . ?
N32 Cu2 N2 C2 -132.0(2) 2 . . . ?
N4 Cu2 N2 C2 -2.8(2) . . . . ?
N34 Cu2 N2 C2 116.1(2) 2 . . . ?
N1 N2 C2 C3 -0.8(5) . . . . ?
Cu2 N2 C2 C3 -175.8(3) . . . . ?
N1 N2 C2 C16 178.4(3) . . . . ?
Cu2 N2 C2 C16 3.4(4) . . . . ?
N2 C2 C3 C4 1.5(7) . . . . ?
C16 C2 C3 C4 -177.6(4) . . . . ?
C2 C3 C4 C5 -0.6(7) . . . . ?
N2 N1 C5 C4 1.8(5) . . . . ?
Cu1 N1 C5 C4 -179.2(3) . . . . ?
N2 N1 C5 C6 -178.1(3) . . . . ?
Cu1 N1 C5 C6 0.9(3) . . . . ?
C3 C4 C5 N1 -1.1(6) . . . . ?
C3 C4 C5 C6 178.8(4) . . . . ?
N1 C5 C6 N3 -7.3(4) . . . . ?
C4 C5 C6 N3 172.8(3) . . . . ?
C5 C6 N3 C8 -175.7(3) . . . . ?
C5 C6 N3 Cu1 9.4(4) . . . . ?
N31 Cu1 N3 C6 -140.9(2) . . . . ?
N1 Cu1 N3 C6 -6.7(2) . . . . ?
N33 Cu1 N3 C6 116.8(2) . . . . ?
N31 Cu1 N3 C8 44.9(3) . . . . ?
N1 Cu1 N3 C8 179.1(3) . . . . ?
N33 Cu1 N3 C8 -57.5(3) . . . . ?
C6 N3 C8 C13 32.4(5) . . . . ?
Cu1 N3 C8 C13 -153.7(2) . . . . ?
C6 N3 C8 C9 -149.6(3) . . . . ?
Cu1 N3 C8 C9 24.2(4) . . . . ?
N3 C8 C9 C10 178.5(3) . . . . ?
C13 C8 C9 C10 -3.5(5) . . . . ?
C8 C9 C10 C11 2.7(5) . . . . ?
C8 C9 C10 Cl1 -177.9(2) . . . . ?
C9 C10 C11 C12 0.5(6) . . . . ?
Cl1 C10 C11 C12 -178.9(3) . . . . ?
C10 C11 C12 C13 -3.2(6) . . . . ?
C10 C11 C12 Cl2 176.3(3) . . . . ?
C11 C12 C13 C8 2.5(6) . . . . ?
Cl2 C12 C13 C8 -177.0(3) . . . . ?
N3 C8 C13 C12 178.9(3) . . . . ?
C9 C8 C13 C12 1.0(5) . . . . ?
N2 C2 C16 N4 -2.0(5) . . . . ?
C3 C2 C16 N4 177.1(4) . . . . ?
C2 C16 N4 C18 -178.9(3) . . . . ?
C2 C16 N4 Cu2 -0.3(4) . . . . ?
N32 Cu2 N4 C16 136.7(2) 2 . . . ?
N2 Cu2 N4 C16 1.7(3) . . . . ?
N34 Cu2 N4 C16 -123.1(2) 2 . . . ?
N32 Cu2 N4 C18 -44.9(3) 2 . . . ?
N2 Cu2 N4 C18 -179.9(3) . . . . ?
N34 Cu2 N4 C18 55.4(3) 2 . . . ?
C16 N4 C18 C23 26.4(5) . . . . ?
Cu2 N4 C18 C23 -151.9(3) . . . . ?
C16 N4 C18 C19 -156.9(3) . . . . ?
Cu2 N4 C18 C19 24.8(4) . . . . ?
C23 C18 C19 C20 -3.4(5) . . . . ?
N4 C18 C19 C20 179.8(3) . . . . ?
C18 C19 C20 C21 2.6(5) . . . . ?
C18 C19 C20 Cl3 -179.8(3) . . . . ?
C19 C20 C21 C22 0.4(6) . . . . ?
Cl3 C20 C21 C22 -177.2(3) . . . . ?
C20 C21 C22 C23 -2.7(6) . . . . ?
C20 C21 C22 Cl4 178.3(3) . . . . ?
C21 C22 C23 C18 1.9(6) . . . . ?
Cl4 C22 C23 C18 -179.1(3) . . . . ?
C19 C18 C23 C22 1.2(5) . . . . ?
N4 C18 C23 C22 177.8(3) . . . . ?
N1 Cu1 N31 N32 -53.2(3) . . . . ?
N33 Cu1 N31 N32 179.7(3) . . . . ?
N3 Cu1 N31 N32 58.9(3) . . . . ?
N1 Cu1 N31 C35 130.3(2) . . . . ?
N33 Cu1 N31 C35 3.2(2) . . . . ?
N3 Cu1 N31 C35 -117.6(2) . . . . ?
C35 N31 N32 C32 1.3(4) . . . . ?
Cu1 N31 N32 C32 -175.0(2) . . . . ?
C35 N31 N32 Cu2 179.5(2) . . . 2 ?
Cu1 N31 N32 Cu2 3.2(4) . . . 2 ?
N31 N32 C32 C33 -2.7(5) . . . . ?
Cu2 N32 C32 C33 178.9(3) 2 . . . ?
N31 N32 C32 C46 178.1(3) . . . . ?
Cu2 N32 C32 C46 -0.3(3) 2 . . . ?
N32 C32 C33 C34 1.1(5) . . . . ?
C46 C32 C33 C34 -179.8(3) . . . . ?
C32 C33 C34 C35 1.9(5) . . . . ?
N32 N31 C35 C34 1.7(5) . . . . ?
Cu1 N31 C35 C34 178.4(3) . . . . ?
N32 N31 C35 C36 -179.2(3) . . . . ?
Cu1 N31 C35 C36 -2.4(4) . . . . ?
C33 C34 C35 N31 -3.3(5) . . . . ?
C33 C34 C35 C36 177.6(3) . . . . ?
N31 C35 C36 N33 -0.7(5) . . . . ?
C34 C35 C36 N33 178.4(3) . . . . ?
C35 C36 N33 C38 -179.3(3) . . . . ?
C35 C36 N33 Cu1 3.3(4) . . . . ?
N31 Cu1 N33 C36 -3.5(2) . . . . ?
N1 Cu1 N33 C36 -136.6(2) . . . . ?
N3 Cu1 N33 C36 124.5(3) . . . . ?
N31 Cu1 N33 C38 179.3(3) . . . . ?
N1 Cu1 N33 C38 46.2(3) . . . . ?
N3 Cu1 N33 C38 -52.6(3) . . . . ?
C36 N33 C38 C43 165.0(3) . . . . ?
Cu1 N33 C38 C43 -18.0(4) . . . . ?
C36 N33 C38 C39 -13.9(5) . . . . ?
Cu1 N33 C38 C39 163.1(3) . . . . ?
C43 C38 C39 C40 -1.4(5) . . . . ?
N33 C38 C39 C40 177.5(3) . . . . ?
C38 C39 C40 C41 1.0(6) . . . . ?
C38 C39 C40 Cl31 179.6(3) . . . . ?
C39 C40 C41 C42 0.3(6) . . . . ?
Cl31 C40 C41 C42 -178.4(3) . . . . ?
C40 C41 C42 C43 -1.2(6) . . . . ?
C40 C41 C42 Cl32 179.0(3) . . . . ?
C41 C42 C43 C38 0.8(6) . . . . ?
Cl32 C42 C43 C38 -179.4(3) . . . . ?
C39 C38 C43 C42 0.5(5) . . . . ?
N33 C38 C43 C42 -178.4(3) . . . . ?
N32 C32 C46 N34 3.4(4) . . . . ?
C33 C32 C46 N34 -175.8(3) . . . . ?
C32 C46 N34 C48 -180.0(3) . . . . ?
C32 C46 N34 Cu2 -4.6(4) . . . 2 ?
C46 N34 C48 C49 -21.4(4) . . . . ?
Cu2 N34 C48 C49 164.0(2) 2 . . . ?
C46 N34 C48 C53 159.4(3) . . . . ?
Cu2 N34 C48 C53 -15.2(4) 2 . . . ?
C53 C48 C49 C50 -2.0(5) . . . . ?
N34 C48 C49 C50 178.8(3) . . . . ?
C48 C49 C50 C51 -0.8(5) . . . . ?
C48 C49 C50 Cl33 -179.8(3) . . . . ?
C49 C50 C51 C52 2.2(5) . . . . ?
Cl33 C50 C51 C52 -178.8(3) . . . . ?
C50 C51 C52 C53 -0.9(5) . . . . ?
C50 C51 C52 Cl34 178.5(3) . . . . ?
C51 C52 C53 C48 -1.8(5) . . . . ?
Cl34 C52 C53 C48 178.9(3) . . . . ?
C49 C48 C53 C52 3.3(5) . . . . ?
N34 C48 C53 C52 -177.5(3) . . . . ?
